data_2232422
loop_
_publ_author_name
'Van der Berg, P. C. W.'
'Visser, Hendrik G.'
'Roodt, Andreas'

_publ_section_title
;
 6,6'-(Pyridine-2,6-diyl)bis(pyrrolo[3,4-<i>b</i>]pyridine-5,7-dione)
;
_journal_coeditor_code PK2352
_journal_issue 11
_journal_name_full 'Acta Crystallographica Section E'
_journal_page_first o3130
_journal_paper_doi 10.1107/S160053681104414X
_journal_volume 67
_journal_year 2011
_chemical_formula_iupac 'C19 H9 N5 O4'
_chemical_formula_moiety 'C19 H9 N5 O4'
_chemical_formula_sum 'C19 H9 N5 O4'
_chemical_formula_weight 371.31
_chemical_name_systematic
;
6,6'-(Pyridine-2,6-diyl)bis(pyrrolo[3,4-<i>b</i>]pyridine-5,7-dione)
;
_space_group_crystal_system monoclinic
_space_group_IT_number 15
_space_group_name_Hall '-C 2yc'
_symmetry_space_group_name_Hall '-C 2yc'
_symmetry_space_group_name_H-M 'C 1 2/c 1'
_atom_sites_solution_hydrogens geom
_atom_sites_solution_primary direct
_atom_sites_solution_secondary difmap
_audit_creation_method 'WinGX routine CIF_UPDATE'
_cell_angle_alpha 90.000
_cell_angle_beta 108.752(2)
_cell_angle_gamma 90.000
_cell_formula_units_Z 4
_cell_length_a 14.5390(10)
_cell_length_b 7.3910(10)
_cell_length_c 15.6860(10)
_cell_measurement_reflns_used 6738
_cell_measurement_temperature 100(2)
_cell_measurement_theta_max 28.26
_cell_measurement_theta_min 2.74
_cell_volume 1596.1(3)
_computing_cell_refinement 'SAINT-Plus (Bruker, 2004)'
_computing_data_collection 'APEX2 (Bruker, 2010)'
_computing_data_reduction 'SAINT-Plus (Bruker, 2004)'
_computing_molecular_graphics 'DIAMOND (Brandenburg & Putz, 2005)'
_computing_publication_material 'WinGX (Farrugia, 1999)'
_computing_structure_refinement 'SHELXL97 (Sheldrick, 2008)'
_computing_structure_solution 'SHELXS97 (Sheldrick, 2008)'
_diffrn_ambient_temperature 100(2)
_diffrn_measured_fraction_theta_full 0.993
_diffrn_measured_fraction_theta_max 0.993
_diffrn_measurement_device_type
;
Bruker X8 APEXII 4K KappaCCD
;
_diffrn_measurement_method '\w and \f scans'
_diffrn_radiation_monochromator graphite
_diffrn_radiation_source 'fine-focus sealed tube'
_diffrn_radiation_type MoK\a
_diffrn_radiation_wavelength 0.71073
_diffrn_reflns_av_R_equivalents 0.0244
_diffrn_reflns_limit_h_max 15
_diffrn_reflns_limit_h_min -19
_diffrn_reflns_limit_k_max 9
_diffrn_reflns_limit_k_min -9
_diffrn_reflns_limit_l_max 20
_diffrn_reflns_limit_l_min -20
_diffrn_reflns_number 12803
_diffrn_reflns_theta_full 28
_diffrn_reflns_theta_max 28
_diffrn_reflns_theta_min 3.13
_exptl_absorpt_coefficient_mu 0.113
_exptl_absorpt_correction_T_max 0.746
_exptl_absorpt_correction_T_min 0.681
_exptl_absorpt_correction_type multi-scan
_exptl_absorpt_process_details
;
(SADABS; Bruker, 2004)
;
_exptl_crystal_colour colourless
_exptl_crystal_density_diffrn 1.545
_exptl_crystal_density_method 'not measured'
_exptl_crystal_description Cuboid
_exptl_crystal_F_000 760
_exptl_crystal_size_max 0.34
_exptl_crystal_size_mid 0.29
_exptl_crystal_size_min 0.27
_refine_diff_density_max 0.314
_refine_diff_density_min -0.207
_refine_ls_extinction_method none
_refine_ls_goodness_of_fit_ref 1.057
_refine_ls_hydrogen_treatment constr
_refine_ls_matrix_type full
_refine_ls_number_parameters 128
_refine_ls_number_reflns 1920
_refine_ls_number_restraints 0
_refine_ls_restrained_S_all 1.057
_refine_ls_R_factor_all 0.038
_refine_ls_R_factor_gt 0.0335
_refine_ls_shift/su_max 0
_refine_ls_shift/su_mean 0
_refine_ls_structure_factor_coef Fsqd
_refine_ls_weighting_details 'calc w=1/[\s^2^(Fo^2^)+(0.0432P)^2^+1.2599P] where P=(Fo^2^+2Fc^2^)/3'
_refine_ls_weighting_scheme calc
_refine_ls_wR_factor_ref 0.0907
_reflns_number_gt 1717
_reflns_number_total 1920
_reflns_threshold_expression I>2\s(I)
_cod_data_source_file pk2352.cif
_cod_data_source_block I
_cod_original_sg_symbol_H-M 'C 2/c'
_cod_database_code 2232422
_cod_database_fobs_code 2232422

loop_
_symmetry_equiv_pos_as_xyz
'x, y, z'
'-x, y, -z+1/2'
'x+1/2, y+1/2, z'
'-x+1/2, y+1/2, -z+1/2'
'-x, -y, -z'
'x, -y, z-1/2'
'-x+1/2, -y+1/2, -z'
'x+1/2, -y+1/2, z-1/2'

loop_
_atom_site_type_symbol
_atom_site_label
_atom_site_fract_x
_atom_site_fract_y
_atom_site_fract_z
_atom_site_U_iso_or_equiv
_atom_site_adp_type
_atom_site_calc_flag
_atom_site_refinement_flags
_atom_site_occupancy
O O1 -0.05122(6) 0.18475(11) 0.00789(5) 0.0226(2) Uani d . 1
O O2 0.22325(6) 0.31769(14) 0.24267(6) 0.0327(2) Uani d . 1
N N1 0 0.22247(19) 0.25 0.0206(3) Uani d S 1
N N2 0.07684(7) 0.22769(13) 0.13958(6) 0.0209(2) Uani d . 1
N N3 0.07688(7) 0.39842(13) -0.07379(6) 0.0212(2) Uani d . 1
C C7 0.17897(8) 0.39008(15) 0.08242(7) 0.0210(2) Uani d . 1
C C4 0.02795(8) 0.24566(15) 0.04720(7) 0.0186(2) Uani d . 1
C C10 0.15034(8) 0.48687(16) -0.09009(8) 0.0231(2) Uani d . 1
H H10 0.1419 0.5224 -0.149 0.028 Uiso calc R 1
C C6 0.16835(8) 0.31349(16) 0.16665(8) 0.0232(2) Uani d . 1
C C5 0.09539(8) 0.35189(15) 0.01192(7) 0.0184(2) Uani d . 1
C C8 0.25407(8) 0.48175(16) 0.06507(8) 0.0249(3) Uani d . 1
H H8 0.3115 0.5102 0.1104 0.03 Uiso calc R 1
C C9 0.23809(8) 0.52873(16) -0.02460(8) 0.0246(3) Uani d . 1
H H9 0.2863 0.5884 -0.0407 0.029 Uiso calc R 1
C C3 0.03783(8) 0.12612(16) 0.19763(7) 0.0205(2) Uani d . 1
C C2 0.04021(8) -0.06106(16) 0.19451(7) 0.0228(2) Uani d . 1
H H2 0.0678 -0.1208 0.1565 0.027 Uiso calc R 1
C C1 0 -0.1562(2) 0.25 0.0237(3) Uani d S 1
H H1 0 -0.282 0.25 0.028 Uiso calc SR 1

loop_
_atom_site_aniso_label
_atom_site_aniso_U_11
_atom_site_aniso_U_22
_atom_site_aniso_U_33
_atom_site_aniso_U_12
_atom_site_aniso_U_13
_atom_site_aniso_U_23
O1 0.0175(4) 0.0269(4) 0.0224(4) -0.0041(3) 0.0052(3) -0.0019(3)
O2 0.0241(5) 0.0474(6) 0.0219(4) -0.0071(4) 0.0010(4) -0.0015(4)
N1 0.0173(6) 0.0254(7) 0.0177(6) 0 0.0037(5) 0
N2 0.0179(5) 0.0265(5) 0.0180(4) -0.0026(4) 0.0053(4) -0.0012(4)
N3 0.0210(5) 0.0210(5) 0.0226(5) 0.0000(4) 0.0084(4) -0.0002(4)
C7 0.0184(5) 0.0217(5) 0.0223(5) 0.0000(4) 0.0059(4) -0.0032(4)
C4 0.0182(5) 0.0193(5) 0.0187(5) 0.0010(4) 0.0064(4) -0.0017(4)
C10 0.0250(6) 0.0208(5) 0.0262(5) 0.0007(4) 0.0120(5) 0.0008(4)
C6 0.0189(5) 0.0268(6) 0.0230(5) -0.0019(4) 0.0053(4) -0.0033(4)
C5 0.0162(5) 0.0176(5) 0.0221(5) 0.0005(4) 0.0070(4) -0.0027(4)
C8 0.0177(5) 0.0251(6) 0.0306(6) -0.0027(4) 0.0062(5) -0.0037(5)
C9 0.0214(5) 0.0206(5) 0.0352(6) -0.0021(4) 0.0141(5) -0.0011(5)
C3 0.0168(5) 0.0271(6) 0.0162(5) -0.0012(4) 0.0033(4) -0.0001(4)
C2 0.0227(5) 0.0272(6) 0.0168(5) 0.0012(4) 0.0043(4) -0.0023(4)
C1 0.0273(8) 0.0232(8) 0.0179(7) 0 0.0036(6) 0

loop_
_atom_type_symbol
_atom_type_description
_atom_type_scat_dispersion_real
_atom_type_scat_dispersion_imag
_atom_type_scat_source
C C 0.0033 0.0016 'International Tables Vol C Tables 4.2.6.8 and 6.1.1.4'
H H 0 0 'International Tables Vol C Tables 4.2.6.8 and 6.1.1.4'
N N 0.0061 0.0033 'International Tables Vol C Tables 4.2.6.8 and 6.1.1.4'
O O 0.0106 0.006 'International Tables Vol C Tables 4.2.6.8 and 6.1.1.4'

loop_
_geom_angle_atom_site_label_1
_geom_angle_atom_site_label_2
_geom_angle_atom_site_label_3
_geom_angle_site_symmetry_1
_geom_angle_site_symmetry_3
_geom_angle
C3 N1 C3 . 2 115.37(14)
C4 N2 C6 . . 112.63(9)
C4 N2 C3 . . 122.37(9)
C6 N2 C3 . . 124.95(9)
C5 N3 C10 . . 113.78(10)
C5 C7 C8 . . 119.22(10)
C5 C7 C6 . . 108.44(10)
C8 C7 C6 . . 132.32(10)
O1 C4 N2 . . 125.30(10)
O1 C4 C5 . . 129.75(10)
N2 C4 C5 . . 104.95(9)
N3 C10 C9 . . 124.28(11)
N3 C10 H10 . . 117.9
C9 C10 H10 . . 117.9
O2 C6 N2 . . 124.82(11)
O2 C6 C7 . . 130.09(11)
N2 C6 C7 . . 105.09(9)
N3 C5 C7 . . 126.59(10)
N3 C5 C4 . . 124.55(10)
C7 C5 C4 . . 108.86(9)
C7 C8 C9 . . 115.73(11)
C7 C8 H8 . . 122.1
C9 C8 H8 . . 122.1
C10 C9 C8 . . 120.36(11)
C10 C9 H9 . . 119.8
C8 C9 H9 . . 119.8
N1 C3 C2 . . 125.15(11)
N1 C3 N2 . . 116.02(10)
C2 C3 N2 . . 118.82(10)
C3 C2 C1 . . 117.65(11)
C3 C2 H2 . . 121.2
C1 C2 H2 . . 121.2
C2 C1 C2 . 2 119.04(16)
C2 C1 H1 . . 120.5
C2 C1 H1 2 . 120.5

loop_
_geom_bond_atom_site_label_1
_geom_bond_atom_site_label_2
_geom_bond_site_symmetry_2
_geom_bond_distance
O1 C4 . 1.2047(13)
O2 C6 . 1.2033(14)
N1 C3 . 1.3322(13)
N1 C3 2 1.3322(13)
N2 C4 . 1.4001(14)
N2 C6 . 1.4105(14)
N2 C3 . 1.4306(14)
N3 C5 . 1.3286(14)
N3 C10 . 1.3450(15)
C7 C5 . 1.3840(15)
C7 C8 . 1.3843(16)
C7 C6 . 1.4904(16)
C4 C5 . 1.4944(15)
C10 C9 . 1.3915(17)
C10 H10 . 0.93
C8 C9 . 1.3938(17)
C8 H8 . 0.93
C9 H9 . 0.93
C3 C2 . 1.3851(17)
C2 C1 . 1.3860(14)
C2 H2 . 0.93
C1 C2 2 1.3860(14)
C1 H1 . 0.93
